data_4348461
loop_
_publ_author_name
'Benjamin, Helen'
'Zheng, Yonghao'
'Batsanov, Andrei S.'
'Fox, Mark A.'
'Al-Attar, Hameed A'
'Monkman, Andrew P.'
'Bryce, Martin R.'

_publ_section_title
;
 Sulfonyl-Substituted Heteroleptic Cyclometalated Iridium(III) Complexes
 as Blue Emitters for Solution-Processable Phosphorescent Organic
 Light-Emitting Diodes.
;
_journal_issue 17
_journal_name_full 'Inorganic chemistry'
_journal_page_first 8612
_journal_page_last 8627
_journal_paper_doi 10.1021/acs.inorgchem.6b01179
_journal_volume 55
_journal_year 2016
_chemical_formula_moiety 'C32 H26 F2 Ir N3 O8 S2, C H2 Cl2'
_chemical_formula_sum 'C33 H28 Cl2 F2 Ir N3 O8 S2'
_chemical_formula_weight 959.80
_space_group_crystal_system monoclinic
_space_group_IT_number 14
_space_group_name_Hall '-P 2yn'
_space_group_name_H-M_alt 'P 1 21/n 1'
_atom_sites_solution_hydrogens geom
_atom_sites_solution_primary iterative
_atom_sites_solution_secondary difmap
_audit_creation_date 2016-04-17
_audit_creation_method
;
Olex2 1.2-beta
(compiled 2016.02.19 svn.r3266 for OlexSys, GUI svn.r5155)
;
_cell_angle_alpha 90
_cell_angle_beta 90.815(3)
_cell_angle_gamma 90
_cell_formula_units_Z 4
_cell_length_a 10.1410(8)
_cell_length_b 11.2575(9)
_cell_length_c 29.700(3)
_cell_measurement_reflns_used 9895
_cell_measurement_temperature 120(2)
_cell_measurement_theta_max 29.83
_cell_measurement_theta_min 2.27
_cell_volume 3390.3(5)
_computing_cell_refinement 'APEX2 v.2013.4_1 (Bruker, 2013)'
_computing_data_collection 'APEX2 v.2013.4_1 (Bruker, 2013)'
_computing_data_reduction 'SAINT v8.30C (Bruker, 2013)'
_computing_molecular_graphics 'Olex2 (Dolomanov et al., 2009)'
_computing_publication_material 'Olex2 (Dolomanov et al., 2009)'
_computing_structure_refinement 'SHELXL 2014/7 (Sheldrick, 2008, 2015)'
_computing_structure_solution 'olex2.solve (Bourhis et al., 2013)'
_diffrn_ambient_temperature 120.0
_diffrn_measured_fraction_theta_full 0.997
_diffrn_measured_fraction_theta_max 0.997
_diffrn_measurement_device_type D8Venture
_diffrn_measurement_method \w-scan
_diffrn_radiation_monochromator 'focusing mirrors'
_diffrn_radiation_type MoK\a
_diffrn_radiation_wavelength 0.71073
_diffrn_reflns_av_R_equivalents 0.0548
_diffrn_reflns_av_unetI/netI 0.0637
_diffrn_reflns_Laue_measured_fraction_full 0.997
_diffrn_reflns_Laue_measured_fraction_max 0.997
_diffrn_reflns_limit_h_max 13
_diffrn_reflns_limit_h_min -12
_diffrn_reflns_limit_k_max 15
_diffrn_reflns_limit_k_min -15
_diffrn_reflns_limit_l_max 39
_diffrn_reflns_limit_l_min -39
_diffrn_reflns_number 31800
_diffrn_reflns_point_group_measured_fraction_full 0.997
_diffrn_reflns_point_group_measured_fraction_max 0.997
_diffrn_reflns_theta_full 25.242
_diffrn_reflns_theta_max 28.500
_diffrn_reflns_theta_min 2.270
_diffrn_standards_number 0
_exptl_absorpt_coefficient_mu 4.287
_exptl_absorpt_correction_T_max 1.0000
_exptl_absorpt_correction_T_min 0.7146
_exptl_absorpt_correction_type multi-scan
_exptl_absorpt_process_details
;
SADABS-2012/1 (Bruker,2012) was used for absorption correction.
wR2(int) was 0.1077 before and 0.0486 after correction.
The Ratio of minimum to maximum transmission is 0.7146.
The \l/2 correction factor is 0.0015.
;
_exptl_crystal_colour yellow
_exptl_crystal_density_diffrn 1.880
_exptl_crystal_density_method 'not measured'
_exptl_crystal_description plank
_exptl_crystal_F_000 1888
_exptl_crystal_size_max 0.39
_exptl_crystal_size_mid 0.1
_exptl_crystal_size_min 0.03
_refine_diff_density_max 1.819
_refine_diff_density_min -0.942
_refine_diff_density_rms 0.160
_refine_ls_extinction_method none
_refine_ls_goodness_of_fit_ref 1.035
_refine_ls_hydrogen_treatment constr
_refine_ls_matrix_type full
_refine_ls_number_parameters 476
_refine_ls_number_reflns 8570
_refine_ls_number_restraints 6
_refine_ls_restrained_S_all 1.035
_refine_ls_R_factor_all 0.0682
_refine_ls_R_factor_gt 0.0419
_refine_ls_shift/su_max 0.001
_refine_ls_shift/su_mean 0.000
_refine_ls_structure_factor_coef Fsqd
_refine_ls_weighting_details 'w=1/[\s^2^(Fo^2^)+(0.0360P)^2^+4.9690P] where P=(Fo^2^+2Fc^2^)/3'
_refine_ls_weighting_scheme calc
_refine_ls_wR_factor_gt 0.0782
_refine_ls_wR_factor_ref 0.0850
_reflns_Friedel_coverage 0.000
_reflns_number_gt 6489
_reflns_number_total 8570
_reflns_threshold_expression 'I > 2\s(I)'
_cod_data_source_file 23.cif
_cod_data_source_block 23
_cod_database_code 4348461
_shelx_space_group_comment
;
The symmetry employed for this shelxl refinement is uniquely defined
by the following loop, which should always be used as a source of
symmetry information in preference to the above space-group names.
They are only intended as comments.
;
_computing.bruker_data_scaling 'SADABS V2012/1 (Bruker AXS Inc.)'

_olex2_refinement_description
;
1. Fixed Uiso
 At 1.2 times of:
  All C(H) groups, All C(H,H) groups
 At 1.5 times of:
  All C(H,H,H) groups
2. Restrained distances
 Cl2A-C2S \\sim Cl2-C1S \\sim Cl1-C1S \\sim Cl1A-C2S
 with sigma of 0.005
3. Others
 Fixed Sof: Cl1A(0.6) Cl2A(0.6) C2S(0.6) H2SA(0.6) H2SB(0.6) Cl1(0.4) Cl2(0.4)
 C1S(0.4) H1SA(0.4) H1SB(0.4)
4.a Secondary CH2 refined with riding coordinates:
 C2S(H2SA,H2SB), C1S(H1SA,H1SB)
4.b Aromatic/amide H refined with riding coordinates:
 C3(H3), C4(H4), C5(H5), C6(H6), C19(H19), C25(H25), C26(H26), C27(H27),
 C28(H28), C8(H8), C14(H14), C15(H15), C16(H16), C17(H17)
4.c Idealised Me refined as rotating group:
 C31(H31A,H31B,H31C), C29(H29A,H29B,H29C), C32(H32A,H32B,H32C), C30(H30A,H30B,
 H30C)
;
_shelx_shelxl_version_number 2014/7
_olex2_submission_special_instructions 'No special instructions were received'

loop_
_space_group_symop_operation_xyz
'x, y, z'
'-x+1/2, y+1/2, -z+1/2'
'-x, -y, -z'
'x-1/2, -y-1/2, z-1/2'

loop_
_atom_site_label
_atom_site_type_symbol
_atom_site_fract_x
_atom_site_fract_y
_atom_site_fract_z
_atom_site_U_iso_or_equiv
_atom_site_adp_type
_atom_site_occupancy
_atom_site_site_symmetry_order
_atom_site_calc_flag
_atom_site_refinement_flags_posn
_atom_site_refinement_flags_occupancy
_atom_site_disorder_assembly
_atom_site_disorder_group
Ir Ir 0.63719(2) 0.22217(2) 0.10993(2) 0.01540(6) Uani 1 1 d . . . .
S2 S 0.40997(12) 0.76757(10) 0.13193(4) 0.0189(2) Uani 1 1 d . . . .
S1 S 0.17617(12) 0.00842(10) 0.24031(4) 0.0174(2) Uani 1 1 d . . . .
F2 F 0.6222(3) 0.6390(2) 0.18584(9) 0.0217(6) Uani 1 1 d . . . .
F1 F 0.1763(3) 0.0412(2) 0.13951(9) 0.0247(6) Uani 1 1 d . . . .
O1 O 0.7810(3) 0.2554(3) 0.05931(11) 0.0222(8) Uani 1 1 d . . . .
O2 O 0.9554(4) 0.1793(4) 0.02490(14) 0.0407(10) Uani 1 1 d . . . .
O6 O 0.4228(4) 0.8367(3) 0.09164(11) 0.0297(8) Uani 1 1 d . . . .
O5 O 0.4639(3) 0.8177(3) 0.17241(11) 0.0249(8) Uani 1 1 d . . . .
O4 O 0.1402(3) 0.0936(3) 0.27396(11) 0.0230(8) Uani 1 1 d . . . .
O3 O 0.0719(3) -0.0378(3) 0.21239(11) 0.0250(8) Uani 1 1 d . . . .
O8 O 0.3434(3) 0.6073(3) 0.05887(11) 0.0240(8) Uani 1 1 d . . . .
O7 O 0.4231(3) 0.1108(3) 0.27187(10) 0.0194(7) Uani 1 1 d . . . .
N1 N 0.7415(4) 0.0585(3) 0.10582(14) 0.0220(9) Uani 1 1 d . . . .
N3 N 0.7520(4) 0.2915(3) 0.16044(13) 0.0165(8) Uani 1 1 d . . . .
N2 N 0.4952(4) 0.1683(3) 0.06533(12) 0.0173(8) Uani 1 1 d . . . .
C1 C 0.8654(5) 0.1731(5) 0.05184(18) 0.0275(12) Uani 1 1 d . . . .
C2 C 0.8465(5) 0.0599(4) 0.07840(17) 0.0247(11) Uani 1 1 d . . . .
C3 C 0.9310(5) -0.0355(5) 0.07582(19) 0.0306(13) Uani 1 1 d . . . .
H3 H 1.0055 -0.0323 0.0568 0.037 Uiso 1 1 calc R . . .
C4 C 0.9067(6) -0.1351(5) 0.1010(2) 0.0375(15) Uani 1 1 d . . . .
H4 H 0.9649 -0.2011 0.1000 0.045 Uiso 1 1 calc R . . .
C5 C 0.7964(6) -0.1379(5) 0.12772(19) 0.0337(14) Uani 1 1 d . . . .
H5 H 0.7764 -0.2068 0.1448 0.040 Uiso 1 1 calc R . . .
C6 C 0.7158(5) -0.0395(4) 0.12934(18) 0.0265(12) Uani 1 1 d . . . .
H6 H 0.6400 -0.0415 0.1477 0.032 Uiso 1 1 calc R . . .
C18 C 0.5625(4) 0.3854(4) 0.11257(15) 0.0166(10) Uani 1 1 d . . . .
C19 C 0.4723(4) 0.4375(4) 0.08253(15) 0.0173(10) Uani 1 1 d . . . .
H19 H 0.4384 0.3916 0.0581 0.021 Uiso 1 1 calc R . . .
C20 C 0.4310(5) 0.5539(4) 0.08728(15) 0.0183(10) Uani 1 1 d . . . .
C21 C 0.4770(5) 0.6240(4) 0.12362(15) 0.0185(10) Uani 1 1 d . . . .
C22 C 0.5684(5) 0.5716(4) 0.15261(15) 0.0174(10) Uani 1 1 d . . . .
C23 C 0.6112(4) 0.4560(4) 0.14857(15) 0.0151(9) Uani 1 1 d . . . .
C24 C 0.7100(4) 0.3970(4) 0.17754(15) 0.0169(10) Uani 1 1 d . . . .
C25 C 0.7570(5) 0.4365(4) 0.21915(16) 0.0205(10) Uani 1 1 d . . . .
H25 H 0.7236 0.5077 0.2319 0.025 Uiso 1 1 calc R . . .
C26 C 0.8521(5) 0.3720(4) 0.24179(17) 0.0244(11) Uani 1 1 d . . . .
H26 H 0.8840 0.3980 0.2704 0.029 Uiso 1 1 calc R . . .
C27 C 0.9010(5) 0.2694(4) 0.22286(17) 0.0247(11) Uani 1 1 d . . . .
H27 H 0.9702 0.2265 0.2373 0.030 Uiso 1 1 calc R . . .
C28 C 0.8481(5) 0.2308(4) 0.18293(16) 0.0214(10) Uani 1 1 d . . . .
H28 H 0.8797 0.1587 0.1704 0.026 Uiso 1 1 calc R . . .
C31 C 0.2425(5) 0.7398(4) 0.14093(17) 0.0241(11) Uani 1 1 d . . . .
H31A H 0.1969 0.8149 0.1467 0.036 Uiso 1 1 calc GR . . .
H31B H 0.2332 0.6872 0.1670 0.036 Uiso 1 1 calc GR . . .
H31C H 0.2037 0.7018 0.1142 0.036 Uiso 1 1 calc GR . . .
C7 C 0.5016(4) 0.1701(4) 0.15334(15) 0.0144(9) Uani 1 1 d . . . .
C8 C 0.5135(4) 0.1654(4) 0.19981(15) 0.0143(9) Uani 1 1 d . . . .
H8 H 0.5913 0.1953 0.2140 0.017 Uiso 1 1 calc R . . .
C9 C 0.4150(4) 0.1183(4) 0.22609(15) 0.0158(9) Uani 1 1 d . . . .
C10 C 0.2993(4) 0.0725(4) 0.20614(15) 0.0152(9) Uani 1 1 d . . . .
C11 C 0.2864(4) 0.0829(4) 0.15973(16) 0.0171(10) Uani 1 1 d . . . .
C12 C 0.3831(5) 0.1309(4) 0.13308(15) 0.0172(10) Uani 1 1 d . . . .
C13 C 0.3763(5) 0.1405(4) 0.08394(15) 0.0181(10) Uani 1 1 d . . . .
C14 C 0.2650(5) 0.1319(5) 0.05668(17) 0.0298(12) Uani 1 1 d . . . .
H14 H 0.1819 0.1155 0.0697 0.036 Uiso 1 1 calc R . . .
C15 C 0.2738(6) 0.1468(6) 0.01107(18) 0.0416(16) Uani 1 1 d . . . .
H15 H 0.1967 0.1439 -0.0075 0.050 Uiso 1 1 calc R . . .
C16 C 0.3958(5) 0.1662(5) -0.00782(17) 0.0343(13) Uani 1 1 d . . . .
H16 H 0.4047 0.1712 -0.0396 0.041 Uiso 1 1 calc R . . .
C17 C 0.5039(5) 0.1781(5) 0.02033(16) 0.0254(11) Uani 1 1 d . . . .
H17 H 0.5875 0.1937 0.0076 0.030 Uiso 1 1 calc R . . .
C29 C 0.2554(5) -0.1114(4) 0.26696(16) 0.0243(11) Uani 1 1 d . . . .
H29A H 0.1958 -0.1476 0.2887 0.037 Uiso 1 1 calc GR . . .
H29B H 0.3350 -0.0831 0.2827 0.037 Uiso 1 1 calc GR . . .
H29C H 0.2798 -0.1707 0.2444 0.037 Uiso 1 1 calc GR . . .
C32 C 0.2995(5) 0.5416(5) 0.02038(16) 0.0291(12) Uani 1 1 d . . . .
H32A H 0.2517 0.4708 0.0302 0.044 Uiso 1 1 calc GR . . .
H32B H 0.3758 0.5177 0.0027 0.044 Uiso 1 1 calc GR . . .
H32C H 0.2408 0.5914 0.0019 0.044 Uiso 1 1 calc GR . . .
C30 C 0.5278(5) 0.1740(4) 0.29447(16) 0.0204(10) Uani 1 1 d . . . .
H30A H 0.5189 0.1651 0.3271 0.031 Uiso 1 1 calc GR . . .
H30B H 0.5230 0.2584 0.2865 0.031 Uiso 1 1 calc GR . . .
H30C H 0.6130 0.1417 0.2852 0.031 Uiso 1 1 calc GR . . .
Cl1A Cl 1.1056(5) 0.4217(5) 0.11694(15) 0.0600(12) Uani 0.6 1 d D P A 2
Cl2A Cl 0.9644(3) 0.5876(3) 0.05311(12) 0.0650(9) Uani 0.6 1 d D P A 2
C2S C 0.9770(13) 0.4457(8) 0.0775(4) 0.060(4) Uiso 0.6 1 d D P A 2
H2SA H 0.9868 0.3871 0.0529 0.072 Uiso 0.6 1 calc R P A 2
H2SB H 0.8926 0.4282 0.0925 0.072 Uiso 0.6 1 calc R P A 2
Cl1 Cl 1.0633(8) 0.4423(8) 0.1180(3) 0.057(2) Uiso 0.4 1 d D P B 1
Cl2 Cl 0.8509(6) 0.5572(5) 0.0830(2) 0.0919(19) Uani 0.4 1 d D P B 1
C1S C 0.9898(17) 0.477(2) 0.0657(5) 0.078(7) Uiso 0.4 1 d D P B 1
H1SA H 1.0486 0.5269 0.0471 0.094 Uiso 0.4 1 calc R P B 1
H1SB H 0.9646 0.4050 0.0487 0.094 Uiso 0.4 1 calc R P B 1

loop_
_atom_site_aniso_label
_atom_site_aniso_U_11
_atom_site_aniso_U_22
_atom_site_aniso_U_33
_atom_site_aniso_U_23
_atom_site_aniso_U_13
_atom_site_aniso_U_12
Ir 0.01342(10) 0.01467(9) 0.01807(9) 0.00116(8) -0.00108(6) -0.00038(8)
S2 0.0193(6) 0.0160(5) 0.0212(6) 0.0035(5) 0.0001(5) 0.0030(5)
S1 0.0167(6) 0.0155(5) 0.0202(6) 0.0005(5) 0.0010(5) -0.0022(4)
F2 0.0259(16) 0.0156(13) 0.0232(15) -0.0024(11) -0.0081(12) -0.0015(11)
F1 0.0176(15) 0.0339(16) 0.0224(15) -0.0005(12) -0.0038(11) -0.0109(12)
O1 0.0186(19) 0.0219(18) 0.0261(19) 0.0015(14) 0.0035(14) 0.0011(13)
O2 0.025(2) 0.047(3) 0.051(3) 0.000(2) 0.0162(19) 0.0035(18)
O6 0.037(2) 0.0228(19) 0.030(2) 0.0081(16) 0.0069(16) 0.0087(16)
O5 0.025(2) 0.0170(16) 0.032(2) -0.0021(15) -0.0068(15) -0.0015(14)
O4 0.023(2) 0.0216(18) 0.0250(19) -0.0013(14) 0.0063(14) 0.0008(14)
O3 0.0192(19) 0.0273(19) 0.0285(19) 0.0029(15) -0.0006(15) -0.0095(14)
O8 0.029(2) 0.0232(18) 0.0195(18) -0.0001(14) -0.0104(15) 0.0056(15)
O7 0.0199(18) 0.0219(17) 0.0163(17) 0.0019(14) -0.0030(13) -0.0050(13)
N1 0.022(2) 0.015(2) 0.030(2) -0.0014(17) -0.0063(18) -0.0008(16)
N3 0.012(2) 0.017(2) 0.021(2) 0.0047(16) -0.0032(15) 0.0009(15)
N2 0.019(2) 0.0163(19) 0.017(2) -0.0022(16) -0.0024(16) 0.0004(16)
C1 0.020(3) 0.031(3) 0.031(3) -0.002(2) -0.003(2) 0.001(2)
C2 0.016(3) 0.022(3) 0.036(3) -0.010(2) -0.005(2) 0.004(2)
C3 0.016(3) 0.034(3) 0.042(3) -0.013(3) -0.007(2) 0.003(2)
C4 0.034(4) 0.023(3) 0.055(4) -0.008(3) -0.020(3) 0.012(2)
C5 0.038(4) 0.018(3) 0.044(3) 0.004(2) -0.020(3) -0.001(2)
C6 0.025(3) 0.022(3) 0.032(3) 0.000(2) -0.006(2) -0.005(2)
C18 0.017(3) 0.015(2) 0.018(2) 0.0014(18) -0.0007(18) -0.0038(18)
C19 0.019(3) 0.019(2) 0.014(2) -0.0005(19) -0.0015(19) -0.0009(19)
C20 0.018(3) 0.023(2) 0.014(2) 0.0036(19) 0.0011(18) -0.0009(19)
C21 0.021(3) 0.015(2) 0.020(2) 0.0024(19) 0.0014(19) 0.0012(19)
C22 0.016(3) 0.018(2) 0.018(2) 0.0002(19) -0.0024(19) -0.0041(18)
C23 0.011(2) 0.015(2) 0.019(2) 0.0020(18) -0.0012(18) -0.0030(17)
C24 0.014(2) 0.016(2) 0.020(2) 0.0020(19) -0.0009(19) -0.0034(18)
C25 0.023(3) 0.019(2) 0.020(2) 0.0014(19) -0.007(2) -0.003(2)
C26 0.027(3) 0.024(3) 0.022(3) 0.003(2) -0.010(2) -0.006(2)
C27 0.019(3) 0.025(3) 0.030(3) 0.012(2) -0.007(2) -0.002(2)
C28 0.016(3) 0.022(2) 0.026(3) 0.004(2) -0.0054(19) 0.000(2)
C31 0.020(3) 0.026(3) 0.027(3) -0.005(2) 0.000(2) 0.001(2)
C7 0.012(2) 0.012(2) 0.020(2) -0.0022(18) 0.0016(18) -0.0001(17)
C8 0.013(2) 0.011(2) 0.020(2) 0.0026(18) -0.0039(18) -0.0021(17)
C9 0.015(2) 0.012(2) 0.020(2) -0.0003(18) -0.0041(18) 0.0023(17)
C10 0.017(2) 0.011(2) 0.018(2) 0.0026(18) 0.0009(18) -0.0004(17)
C11 0.013(2) 0.014(2) 0.024(3) -0.0005(19) -0.0035(19) -0.0007(18)
C12 0.019(3) 0.013(2) 0.019(2) -0.0003(18) -0.0018(19) 0.0007(18)
C13 0.018(3) 0.021(2) 0.015(2) -0.0028(19) -0.0008(18) -0.0020(19)
C14 0.024(3) 0.043(3) 0.022(3) 0.002(2) -0.004(2) -0.009(2)
C15 0.031(3) 0.073(5) 0.021(3) -0.003(3) -0.005(2) -0.013(3)
C16 0.033(3) 0.056(4) 0.013(3) -0.008(3) -0.003(2) -0.008(3)
C17 0.026(3) 0.029(3) 0.021(3) -0.003(2) 0.004(2) -0.003(2)
C29 0.032(3) 0.014(2) 0.027(3) 0.005(2) 0.003(2) 0.000(2)
C32 0.032(3) 0.031(3) 0.023(3) 0.005(2) -0.014(2) 0.001(2)
C30 0.019(3) 0.022(2) 0.020(2) -0.001(2) -0.0035(19) -0.002(2)
Cl1A 0.073(4) 0.062(3) 0.045(2) 0.0047(16) 0.007(2) -0.006(3)
Cl2A 0.0540(19) 0.0510(18) 0.090(2) -0.0392(17) -0.0164(17) 0.0050(14)
Cl2 0.108(5) 0.067(4) 0.101(5) -0.044(3) 0.013(4) -0.019(3)

loop_
_atom_type_symbol
_atom_type_description
_atom_type_scat_dispersion_real
_atom_type_scat_dispersion_imag
_atom_type_scat_source
C C 0.0033 0.0016 'International Tables Vol C Tables 4.2.6.8 and 6.1.1.4'
H H 0.0000 0.0000 'International Tables Vol C Tables 4.2.6.8 and 6.1.1.4'
Cl Cl 0.1484 0.1585 'International Tables Vol C Tables 4.2.6.8 and 6.1.1.4'
F F 0.0171 0.0103 'International Tables Vol C Tables 4.2.6.8 and 6.1.1.4'
Ir Ir -1.4442 7.9887 'International Tables Vol C Tables 4.2.6.8 and 6.1.1.4'
N N 0.0061 0.0033 'International Tables Vol C Tables 4.2.6.8 and 6.1.1.4'
O O 0.0106 0.0060 'International Tables Vol C Tables 4.2.6.8 and 6.1.1.4'
S S 0.1246 0.1234 'International Tables Vol C Tables 4.2.6.8 and 6.1.1.4'

loop_
_geom_angle_atom_site_label_1
_geom_angle_atom_site_label_2
_geom_angle_atom_site_label_3
_geom_angle
N1 Ir O1 76.53(14)
N3 Ir O1 93.58(14)
N3 Ir N1 95.42(14)
N2 Ir O1 94.45(14)
N2 Ir N1 93.01(15)
N2 Ir N3 169.51(15)
C18 Ir O1 97.47(15)
C18 Ir N1 172.48(17)
C18 Ir N3 80.29(16)
C18 Ir N2 91.98(17)
C7 Ir O1 172.42(15)
C7 Ir N1 97.52(17)
C7 Ir N3 91.63(17)
C7 Ir N2 81.06(17)
C7 Ir C18 88.82(18)
O6 S2 C21 109.8(2)
O6 S2 C31 108.9(2)
O5 S2 O6 116.7(2)
O5 S2 C21 109.5(2)
O5 S2 C31 107.6(2)
C31 S2 C21 103.5(2)
O4 S1 C10 108.3(2)
O4 S1 C29 108.6(2)
O3 S1 O4 116.9(2)
O3 S1 C10 109.7(2)
O3 S1 C29 108.2(2)
C29 S1 C10 104.4(2)
C1 O1 Ir 117.3(3)
C20 O8 C32 117.5(4)
C9 O7 C30 117.9(3)
C2 N1 Ir 114.9(3)
C6 N1 Ir 125.8(4)
C6 N1 C2 119.2(4)
C24 N3 Ir 115.4(3)
C28 N3 Ir 124.5(3)
C28 N3 C24 118.8(4)
C13 N2 Ir 115.1(3)
C17 N2 Ir 124.5(3)
C17 N2 C13 119.4(4)
O1 C1 C2 115.4(4)
O2 C1 O1 125.3(5)
O2 C1 C2 119.3(5)
N1 C2 C1 115.6(4)
N1 C2 C3 121.4(5)
C3 C2 C1 123.0(5)
C2 C3 H3 120.3
C4 C3 C2 119.4(5)
C4 C3 H3 120.3
C3 C4 H4 120.5
C3 C4 C5 119.0(5)
C5 C4 H4 120.5
C4 C5 H5 120.4
C6 C5 C4 119.1(5)
C6 C5 H5 120.4
N1 C6 C5 121.8(5)
N1 C6 H6 119.1
C5 C6 H6 119.1
C19 C18 Ir 127.4(3)
C19 C18 C23 117.8(4)
C23 C18 Ir 114.8(3)
C18 C19 H19 119.1
C20 C19 C18 121.9(4)
C20 C19 H19 119.1
O8 C20 C19 123.6(4)
O8 C20 C21 115.7(4)
C19 C20 C21 120.7(4)
C20 C21 S2 119.6(3)
C22 C21 S2 123.8(4)
C22 C21 C20 116.6(4)
F2 C22 C21 118.2(4)
F2 C22 C23 117.9(4)
C23 C22 C21 123.8(4)
C18 C23 C24 114.6(4)
C22 C23 C18 119.2(4)
C22 C23 C24 126.1(4)
N3 C24 C23 112.9(4)
N3 C24 C25 120.3(4)
C25 C24 C23 126.7(4)
C24 C25 H25 120.2
C26 C25 C24 119.6(5)
C26 C25 H25 120.2
C25 C26 H26 120.1
C25 C26 C27 119.8(5)
C27 C26 H26 120.1
C26 C27 H27 120.6
C28 C27 C26 118.8(5)
C28 C27 H27 120.6
N3 C28 C27 122.5(5)
N3 C28 H28 118.8
C27 C28 H28 118.8
S2 C31 H31A 109.5
S2 C31 H31B 109.5
S2 C31 H31C 109.5
H31A C31 H31B 109.5
H31A C31 H31C 109.5
H31B C31 H31C 109.5
C8 C7 Ir 127.3(3)
C8 C7 C12 118.4(4)
C12 C7 Ir 114.2(3)
C7 C8 H8 119.2
C9 C8 C7 121.6(4)
C9 C8 H8 119.2
O7 C9 C8 123.6(4)
O7 C9 C10 115.8(4)
C8 C9 C10 120.6(4)
C9 C10 S1 119.9(3)
C11 C10 S1 123.1(3)
C11 C10 C9 117.0(4)
F1 C11 C10 118.6(4)
F1 C11 C12 118.2(4)
C12 C11 C10 123.1(4)
C7 C12 C13 115.5(4)
C11 C12 C7 119.2(4)
C11 C12 C13 125.3(4)
N2 C13 C12 112.9(4)
N2 C13 C14 119.7(4)
C14 C13 C12 127.2(4)
C13 C14 H14 119.8
C15 C14 C13 120.4(5)
C15 C14 H14 119.8
C14 C15 H15 120.3
C14 C15 C16 119.5(5)
C16 C15 H15 120.3
C15 C16 H16 120.7
C17 C16 C15 118.6(5)
C17 C16 H16 120.7
N2 C17 C16 122.2(5)
N2 C17 H17 118.9
C16 C17 H17 118.9
S1 C29 H29A 109.5
S1 C29 H29B 109.5
S1 C29 H29C 109.5
H29A C29 H29B 109.5
H29A C29 H29C 109.5
H29B C29 H29C 109.5
O8 C32 H32A 109.5
O8 C32 H32B 109.5
O8 C32 H32C 109.5
H32A C32 H32B 109.5
H32A C32 H32C 109.5
H32B C32 H32C 109.5
O7 C30 H30A 109.5
O7 C30 H30B 109.5
O7 C30 H30C 109.5
H30A C30 H30B 109.5
H30A C30 H30C 109.5
H30B C30 H30C 109.5
Cl1A C2S H2SA 107.9
Cl1A C2S H2SB 107.9
Cl2A C2S Cl1A 117.5(7)
Cl2A C2S H2SA 107.9
Cl2A C2S H2SB 107.9
H2SA C2S H2SB 107.2
Cl1 C1S H1SA 111.6
Cl1 C1S H1SB 111.6
Cl2 C1S Cl1 100.8(7)
Cl2 C1S H1SA 111.6
Cl2 C1S H1SB 111.6
H1SA C1S H1SB 109.4

loop_
_geom_bond_atom_site_label_1
_geom_bond_atom_site_label_2
_geom_bond_distance
Ir O1 2.142(3)
Ir N1 2.129(4)
Ir N3 2.041(4)
Ir N2 2.035(4)
Ir C18 1.990(4)
Ir C7 1.987(4)
S2 O6 1.435(3)
S2 O5 1.430(3)
S2 C21 1.772(5)
S2 C31 1.751(5)
S1 O4 1.436(3)
S1 O3 1.433(3)
S1 C10 1.773(5)
S1 C29 1.754(5)
F2 C22 1.354(5)
F1 C11 1.346(5)
O1 C1 1.283(6)
O2 C1 1.224(6)
O8 C20 1.357(5)
O8 C32 1.427(6)
O7 C9 1.363(5)
O7 C30 1.437(5)
N1 C2 1.350(6)
N1 C6 1.333(6)
N3 C24 1.363(6)
N3 C28 1.358(6)
N2 C13 1.370(6)
N2 C17 1.345(6)
C1 C2 1.512(7)
C2 C3 1.376(7)
C3 H3 0.9500
C3 C4 1.372(8)
C4 H4 0.9500
C4 C5 1.382(8)
C5 H5 0.9500
C5 C6 1.378(7)
C6 H6 0.9500
C18 C19 1.397(6)
C18 C23 1.415(6)
C19 H19 0.9500
C19 C20 1.383(6)
C20 C21 1.411(6)
C21 C22 1.387(6)
C22 C23 1.378(6)
C23 C24 1.469(6)
C24 C25 1.392(6)
C25 H25 0.9500
C25 C26 1.375(6)
C26 H26 0.9500
C26 C27 1.380(7)
C27 H27 0.9500
C27 C28 1.366(7)
C28 H28 0.9500
C31 H31A 0.9800
C31 H31B 0.9800
C31 H31C 0.9800
C7 C8 1.385(6)
C7 C12 1.407(6)
C8 H8 0.9500
C8 C9 1.382(6)
C9 C10 1.406(6)
C10 C11 1.388(6)
C11 C12 1.379(6)
C12 C13 1.464(6)
C13 C14 1.383(6)
C14 H14 0.9500
C14 C15 1.369(7)
C15 H15 0.9500
C15 C16 1.383(7)
C16 H16 0.9500
C16 C17 1.376(7)
C17 H17 0.9500
C29 H29A 0.9800
C29 H29B 0.9800
C29 H29C 0.9800
C32 H32A 0.9800
C32 H32B 0.9800
C32 H32C 0.9800
C30 H30A 0.9800
C30 H30B 0.9800
C30 H30C 0.9800
Cl1A C2S 1.760(7)
Cl2A C2S 1.759(7)
C2S H2SA 0.9900
C2S H2SB 0.9900
Cl1 C1S 1.759(7)
Cl2 C1S 1.754(7)
C1S H1SA 0.9900
C1S H1SB 0.9900
